data_4327791
loop_
_publ_author_name
'Norio Nakata'
'Tomoyuki Toda'
'Tsukasa Matsuo'
'Akihiko Ishii'

_publ_section_title
;
 Titanium Complexes Supported by an [OSSO]-Type Bis(phenolato) Ligand
 Based on a trans-Cyclooctanediyl Platform: Synthesis, Structures, and
 1-Hexene Polymerization
;
_journal_name_full 'Inorganic Chemistry'
_journal_page_first 274
_journal_page_last 281
_journal_paper_doi 10.1021/ic2016484
_journal_volume 51
_journal_year 2012
_chemical_formula_moiety 'C76 H116 Cl2 O4 S4 Ti2, C6 H14'
_chemical_formula_sum 'C82 H130 Cl2 O4 S4 Ti2'
_chemical_formula_weight 1474.80
_chemical_name_common '[C8H14[OSSO]Ti(u-Cl)]2'
_chemical_name_systematic
; 
 [C8H14[OSSO]Ti(u-Cl)]2
;
_space_group_IT_number 15
_symmetry_cell_setting monoclinic
_symmetry_Int_Tables_number 15
_symmetry_space_group_name_Hall '-C 2yc'
_symmetry_space_group_name_H-M 'C 1 2/c 1'
_atom_sites_solution_hydrogens geom
_atom_sites_solution_primary direct
_atom_sites_solution_secondary difmap
_audit_creation_method SHELXL-97
_cell_angle_alpha 90.00
_cell_angle_beta 93.440(2)
_cell_angle_gamma 90.00
_cell_formula_units_Z 4
_cell_length_a 27.067(4)
_cell_length_b 18.036(3)
_cell_length_c 17.145(3)
_cell_measurement_temperature 100(2)
_cell_volume 8355(2)
_computing_cell_refinement CrystalClear
_computing_data_collection CrystalClear
_computing_data_reduction CrystalClear
_computing_molecular_graphics 'ORTEP-3 for Windows'
_computing_publication_material SHELXL-97
_computing_structure_refinement SHELXL-97
_computing_structure_solution SIR-2004
_diffrn_ambient_temperature 100(2)
_diffrn_measured_fraction_theta_full 0.997
_diffrn_measured_fraction_theta_max 0.997
_diffrn_measurement_device_type 'Rigaku AFC-8 with Saturn70 CCD'
_diffrn_measurement_method \w-scan
_diffrn_radiation_monochromator confocal
_diffrn_radiation_source 'fine-focus rotating anode'
_diffrn_radiation_type MoK\a
_diffrn_radiation_wavelength 0.71075
_diffrn_reflns_av_R_equivalents 0.0668
_diffrn_reflns_av_sigmaI/netI 0.0553
_diffrn_reflns_limit_h_max 32
_diffrn_reflns_limit_h_min -32
_diffrn_reflns_limit_k_max 21
_diffrn_reflns_limit_k_min -15
_diffrn_reflns_limit_l_max 20
_diffrn_reflns_limit_l_min -20
_diffrn_reflns_number 29448
_diffrn_reflns_theta_full 25.50
_diffrn_reflns_theta_max 25.50
_diffrn_reflns_theta_min 3.00
_exptl_absorpt_coefficient_mu 0.400
_exptl_absorpt_correction_T_max 0.9611
_exptl_absorpt_correction_T_min 0.9066
_exptl_absorpt_correction_type numerical
_exptl_absorpt_process_details numabs
_exptl_crystal_colour yellowgreen
_exptl_crystal_density_diffrn 1.172
_exptl_crystal_description prism
_exptl_crystal_F_000 3184
_exptl_crystal_size_max 0.25
_exptl_crystal_size_mid 0.20
_exptl_crystal_size_min 0.10
_refine_diff_density_max 0.569
_refine_diff_density_min -0.312
_refine_diff_density_rms 0.062
_refine_ls_extinction_method none
_refine_ls_goodness_of_fit_ref 1.094
_refine_ls_hydrogen_treatment constr
_refine_ls_matrix_type full
_refine_ls_number_parameters 438
_refine_ls_number_reflns 7760
_refine_ls_number_restraints 0
_refine_ls_restrained_S_all 1.094
_refine_ls_R_factor_all 0.0703
_refine_ls_R_factor_gt 0.0569
_refine_ls_shift/su_max 0.001
_refine_ls_shift/su_mean 0.000
_refine_ls_structure_factor_coef Fsqd
_refine_ls_weighting_details 'calc w=1/[\s^2^(Fo^2^)+(0.0383P)^2^+16.1829P] where P=(Fo^2^+2Fc^2^)/3'
_refine_ls_weighting_scheme calc
_refine_ls_wR_factor_gt 0.1150
_refine_ls_wR_factor_ref 0.1224
_reflns_number_gt 6553
_reflns_number_total 7760
_reflns_threshold_expression >2sigma(I)
_cod_data_source_file ic2016484_si_004.cif
_cod_data_source_block complex7
_cod_original_sg_symbol_H-M 'C 2/c'
_cod_database_code 4327791

loop_
_symmetry_equiv_pos_as_xyz
'x, y, z'
'-x, y, -z+1/2'
'x+1/2, y+1/2, z'
'-x+1/2, y+1/2, -z+1/2'
'-x, -y, -z'
'x, -y, z-1/2'
'-x+1/2, -y+1/2, -z'
'x+1/2, -y+1/2, z-1/2'

loop_
_atom_site_label
_atom_site_type_symbol
_atom_site_fract_x
_atom_site_fract_y
_atom_site_fract_z
_atom_site_U_iso_or_equiv
_atom_site_adp_type
_atom_site_occupancy
_atom_site_symmetry_multiplicity
_atom_site_calc_flag
_atom_site_refinement_flags
Ti1 Ti 0.052838(16) -0.00637(3) -0.28303(3) 0.01552(13) Uani 1 1 d .
Cl1 Cl 0.02882(2) -0.00416(3) -0.14710(3) 0.01694(15) Uani 1 1 d .
S1 S 0.14337(2) -0.01881(4) -0.23202(4) 0.02004(16) Uani 1 1 d .
C1 C 0.17415(10) -0.04391(16) -0.32088(15) 0.0212(6) Uani 1 1 d .
H1 H 0.1601 -0.0920 -0.3411 0.025 Uiso 1 1 calc R
C2 C 0.15951(9) 0.01772(16) -0.38022(15) 0.0202(6) Uani 1 1 d .
H2 H 0.1598 0.0656 -0.3509 0.024 Uiso 1 1 calc R
S2 S 0.09507(2) -0.00156(4) -0.41345(4) 0.01772(15) Uani 1 1 d .
C3 C 0.19221(10) 0.02813(17) -0.44972(16) 0.0271(7) Uani 1 1 d .
H3 H 0.1819 0.0746 -0.4768 0.032 Uiso 1 1 calc R
H4 H 0.2267 0.0353 -0.4286 0.032 Uiso 1 1 calc R
C4 C 0.19218(11) -0.03358(17) -0.51079(17) 0.0294(7) Uani 1 1 d .
H5 H 0.2140 -0.0183 -0.5522 0.035 Uiso 1 1 calc R
H6 H 0.1582 -0.0381 -0.5353 0.035 Uiso 1 1 calc R
C5 C 0.20873(11) -0.11022(18) -0.48132(17) 0.0309(7) Uani 1 1 d .
H7 H 0.2114 -0.1433 -0.5269 0.037 Uiso 1 1 calc R
H8 H 0.1827 -0.1308 -0.4493 0.037 Uiso 1 1 calc R
C6 C 0.25825(11) -0.1116(2) -0.43254(18) 0.0350(8) Uani 1 1 d .
H9 H 0.2781 -0.1539 -0.4501 0.042 Uiso 1 1 calc R
H10 H 0.2766 -0.0656 -0.4432 0.042 Uiso 1 1 calc R
C7 C 0.25385(11) -0.11812(19) -0.34408(18) 0.0355(8) Uani 1 1 d .
H11 H 0.2346 -0.1635 -0.3342 0.043 Uiso 1 1 calc R
H12 H 0.2875 -0.1256 -0.3196 0.043 Uiso 1 1 calc R
C8 C 0.23013(10) -0.05387(18) -0.30203(17) 0.0282(7) Uani 1 1 d .
H13 H 0.2471 -0.0074 -0.3156 0.034 Uiso 1 1 calc R
H14 H 0.2359 -0.0614 -0.2450 0.034 Uiso 1 1 calc R
C9 C 0.13924(10) -0.10818(15) -0.18219(15) 0.0224(6) Uani 1 1 d .
H15 H 0.1710 -0.1177 -0.1522 0.027 Uiso 1 1 calc R
H16 H 0.1131 -0.1049 -0.1443 0.027 Uiso 1 1 calc R
C10 C 0.12797(10) -0.17281(15) -0.23553(15) 0.0210(6) Uani 1 1 d .
C11 C 0.16059(10) -0.23245(15) -0.23379(16) 0.0224(6) Uani 1 1 d .
H17 H 0.1892 -0.2315 -0.1990 0.027 Uiso 1 1 calc R
C12 C 0.15195(10) -0.29332(16) -0.28211(16) 0.0236(6) Uani 1 1 d .
C13 C 0.10919(10) -0.29198(15) -0.33192(16) 0.0225(6) Uani 1 1 d .
H18 H 0.1026 -0.3339 -0.3645 0.027 Uiso 1 1 calc R
C14 C 0.07552(10) -0.23345(15) -0.33724(15) 0.0199(6) Uani 1 1 d .
C15 C 0.08605(10) -0.17155(15) -0.28797(15) 0.0177(6) Uani 1 1 d .
C16 C 0.18689(11) -0.35994(17) -0.28323(18) 0.0295(7) Uani 1 1 d .
C17 C 0.20136(15) -0.3745(2) -0.3668(2) 0.0542(11) Uani 1 1 d .
H19 H 0.1717 -0.3869 -0.3998 0.081 Uiso 1 1 calc R
H20 H 0.2248 -0.4159 -0.3668 0.081 Uiso 1 1 calc R
H21 H 0.2168 -0.3300 -0.3873 0.081 Uiso 1 1 calc R
C18 C 0.23477(11) -0.34710(18) -0.2321(2) 0.0376(8) Uani 1 1 d .
H22 H 0.2506 -0.3013 -0.2484 0.056 Uiso 1 1 calc R
H23 H 0.2573 -0.3890 -0.2381 0.056 Uiso 1 1 calc R
H24 H 0.2269 -0.3429 -0.1773 0.056 Uiso 1 1 calc R
C19 C 0.15987(12) -0.42834(18) -0.2526(2) 0.0410(9) Uani 1 1 d .
H25 H 0.1522 -0.4200 -0.1982 0.061 Uiso 1 1 calc R
H26 H 0.1812 -0.4721 -0.2557 0.061 Uiso 1 1 calc R
H27 H 0.1291 -0.4364 -0.2846 0.061 Uiso 1 1 calc R
C20 C 0.03013(10) -0.23669(15) -0.39530(15) 0.0217(6) Uani 1 1 d .
C21 C 0.02709(11) -0.30950(16) -0.44168(17) 0.0301(7) Uani 1 1 d .
H28 H 0.0570 -0.3153 -0.4705 0.045 Uiso 1 1 calc R
H29 H -0.0020 -0.3084 -0.4785 0.045 Uiso 1 1 calc R
H30 H 0.0243 -0.3512 -0.4056 0.045 Uiso 1 1 calc R
C22 C -0.01807(10) -0.22902(17) -0.35302(16) 0.0269(7) Uani 1 1 d .
H31 H -0.0211 -0.2708 -0.3171 0.040 Uiso 1 1 calc R
H32 H -0.0463 -0.2289 -0.3915 0.040 Uiso 1 1 calc R
H33 H -0.0175 -0.1825 -0.3235 0.040 Uiso 1 1 calc R
C23 C 0.03271(11) -0.17288(16) -0.45466(15) 0.0245(6) Uani 1 1 d .
H34 H 0.0285 -0.1254 -0.4280 0.037 Uiso 1 1 calc R
H35 H 0.0064 -0.1790 -0.4959 0.037 Uiso 1 1 calc R
H36 H 0.0649 -0.1737 -0.4778 0.037 Uiso 1 1 calc R
O1 O 0.05706(6) -0.11093(10) -0.28967(10) 0.0177(4) Uani 1 1 d .
C24 C 0.07198(10) 0.08838(15) -0.44821(15) 0.0198(6) Uani 1 1 d .
H37 H 0.0815 0.0955 -0.5026 0.024 Uiso 1 1 calc R
H38 H 0.0354 0.0878 -0.4492 0.024 Uiso 1 1 calc R
C25 C 0.09055(9) 0.15315(15) -0.40002(15) 0.0185(6) Uani 1 1 d .
C26 C 0.11465(10) 0.21080(15) -0.43628(16) 0.0225(6) Uani 1 1 d .
H39 H 0.1188 0.2081 -0.4908 0.027 Uiso 1 1 calc R
C27 C 0.13270(11) 0.27195(16) -0.39488(16) 0.0253(6) Uani 1 1 d .
C28 C 0.12542(10) 0.27321(16) -0.31455(16) 0.0242(6) Uani 1 1 d .
H40 H 0.1374 0.3149 -0.2853 0.029 Uiso 1 1 calc R
C29 C 0.10187(10) 0.21741(15) -0.27498(15) 0.0205(6) Uani 1 1 d .
C30 C 0.08452(9) 0.15520(14) -0.31903(15) 0.0172(5) Uani 1 1 d .
C31 C 0.15996(13) 0.33579(18) -0.43262(18) 0.0343(8) Uani 1 1 d .
C32 C 0.21300(15) 0.3388(3) -0.3984(2) 0.0760(16) Uani 1 1 d .
H41 H 0.2131 0.3428 -0.3414 0.114 Uiso 1 1 calc R
H42 H 0.2297 0.3820 -0.4194 0.114 Uiso 1 1 calc R
H43 H 0.2304 0.2935 -0.4124 0.114 Uiso 1 1 calc R
C33 C 0.16003(16) 0.3285(2) -0.5203(2) 0.0530(11) Uani 1 1 d .
H44 H 0.1771 0.2827 -0.5336 0.080 Uiso 1 1 calc R
H45 H 0.1772 0.3711 -0.5417 0.080 Uiso 1 1 calc R
H46 H 0.1259 0.3271 -0.5426 0.080 Uiso 1 1 calc R
C34 C 0.1346(2) 0.4094(2) -0.4146(3) 0.0821(17) Uani 1 1 d .
H47 H 0.1000 0.4079 -0.4350 0.123 Uiso 1 1 calc R
H48 H 0.1518 0.4502 -0.4394 0.123 Uiso 1 1 calc R
H49 H 0.1359 0.4172 -0.3580 0.123 Uiso 1 1 calc R
C35 C 0.09585(10) 0.22272(16) -0.18596(16) 0.0226(6) Uani 1 1 d .
C36 C 0.12256(11) 0.15805(17) -0.14365(16) 0.0287(7) Uani 1 1 d .
H50 H 0.1573 0.1572 -0.1570 0.043 Uiso 1 1 calc R
H51 H 0.1066 0.1113 -0.1598 0.043 Uiso 1 1 calc R
H52 H 0.1209 0.1643 -0.0871 0.043 Uiso 1 1 calc R
C37 C 0.04092(10) 0.22152(17) -0.16839(16) 0.0256(6) Uani 1 1 d .
H53 H 0.0379 0.2228 -0.1117 0.038 Uiso 1 1 calc R
H54 H 0.0255 0.1761 -0.1899 0.038 Uiso 1 1 calc R
H55 H 0.0243 0.2648 -0.1924 0.038 Uiso 1 1 calc R
C38 C 0.11813(14) 0.29453(19) -0.15154(18) 0.0408(9) Uani 1 1 d .
H56 H 0.1127 0.2967 -0.0956 0.061 Uiso 1 1 calc R
H57 H 0.1022 0.3372 -0.1780 0.061 Uiso 1 1 calc R
H58 H 0.1537 0.2956 -0.1591 0.061 Uiso 1 1 calc R
O2 O 0.06210(6) 0.09736(10) -0.28632(10) 0.0176(4) Uani 1 1 d .
C39 C 0.4447(4) 0.0159(4) 0.0824(6) 0.170(4) Uani 1 1 d .
H59 H 0.4317 -0.0345 0.0872 0.254 Uiso 1 1 calc R
H60 H 0.4552 0.0235 0.0293 0.254 Uiso 1 1 calc R
H61 H 0.4187 0.0518 0.0931 0.254 Uiso 1 1 calc R
C40 C 0.4875(4) 0.0265(6) 0.1393(8) 0.221(7) Uani 1 1 d .
H62 H 0.5133 -0.0100 0.1274 0.265 Uiso 1 1 calc R
H63 H 0.5013 0.0765 0.1314 0.265 Uiso 1 1 calc R
C41 C 0.4775(3) 0.0191(5) 0.2186(7) 0.206(7) Uani 1 1 d .
H64 H 0.4590 -0.0278 0.2244 0.247 Uiso 1 1 calc R
H65 H 0.4550 0.0600 0.2317 0.247 Uiso 1 1 calc R

loop_
_atom_site_aniso_label
_atom_site_aniso_U_11
_atom_site_aniso_U_22
_atom_site_aniso_U_33
_atom_site_aniso_U_23
_atom_site_aniso_U_13
_atom_site_aniso_U_12
Ti1 0.0147(2) 0.0180(3) 0.0138(2) -0.00022(18) -0.00026(18) 0.00099(19)
Cl1 0.0148(3) 0.0215(3) 0.0145(3) 0.0005(2) 0.0001(2) -0.0006(2)
S1 0.0168(3) 0.0253(4) 0.0177(3) -0.0032(3) -0.0012(3) 0.0024(3)
C1 0.0164(14) 0.0295(16) 0.0175(13) -0.0020(11) -0.0009(11) 0.0024(11)
C2 0.0134(13) 0.0262(16) 0.0211(14) -0.0037(11) 0.0012(11) -0.0005(11)
S2 0.0166(3) 0.0212(4) 0.0153(3) -0.0016(3) 0.0003(3) -0.0002(3)
C3 0.0201(14) 0.0340(17) 0.0274(15) 0.0044(13) 0.0033(12) -0.0009(12)
C4 0.0243(16) 0.0428(19) 0.0216(15) 0.0000(13) 0.0061(12) 0.0043(14)
C5 0.0246(16) 0.044(2) 0.0242(15) -0.0106(14) 0.0028(13) 0.0061(14)
C6 0.0227(16) 0.051(2) 0.0311(17) -0.0076(15) 0.0009(13) 0.0140(14)
C7 0.0242(16) 0.051(2) 0.0307(17) -0.0046(15) -0.0010(14) 0.0164(15)
C8 0.0174(14) 0.0436(19) 0.0233(15) -0.0056(13) -0.0025(12) 0.0060(13)
C9 0.0207(14) 0.0265(16) 0.0195(14) 0.0009(11) -0.0036(11) 0.0059(12)
C10 0.0238(14) 0.0225(15) 0.0169(13) 0.0036(11) 0.0026(11) 0.0012(12)
C11 0.0190(14) 0.0259(16) 0.0219(14) 0.0043(12) -0.0018(12) 0.0043(12)
C12 0.0224(15) 0.0236(16) 0.0254(15) 0.0056(12) 0.0053(12) 0.0054(12)
C13 0.0260(15) 0.0196(15) 0.0223(14) -0.0021(11) 0.0044(12) 0.0022(12)
C14 0.0195(14) 0.0232(15) 0.0174(13) 0.0019(11) 0.0032(11) 0.0019(11)
C15 0.0191(13) 0.0195(14) 0.0147(12) 0.0026(10) 0.0024(11) 0.0040(11)
C16 0.0257(16) 0.0267(17) 0.0361(17) -0.0002(13) 0.0021(13) 0.0075(13)
C17 0.055(2) 0.059(3) 0.049(2) -0.0081(19) 0.0122(19) 0.032(2)
C18 0.0211(16) 0.0298(18) 0.061(2) 0.0030(16) -0.0017(15) 0.0075(13)
C19 0.0279(17) 0.0288(18) 0.065(2) 0.0048(16) -0.0109(16) 0.0056(14)
C20 0.0242(15) 0.0215(15) 0.0191(13) -0.0016(11) -0.0011(12) 0.0025(12)
C21 0.0351(17) 0.0272(17) 0.0273(16) -0.0057(13) -0.0030(14) 0.0017(13)
C22 0.0229(15) 0.0337(18) 0.0237(15) -0.0035(13) -0.0015(12) -0.0048(13)
C23 0.0290(16) 0.0275(16) 0.0166(13) -0.0003(11) -0.0009(12) 0.0008(13)
O1 0.0172(9) 0.0182(10) 0.0175(9) 0.0004(7) -0.0002(8) 0.0027(7)
C24 0.0209(14) 0.0236(15) 0.0148(13) 0.0024(11) -0.0013(11) 0.0009(11)
C25 0.0156(13) 0.0219(15) 0.0179(13) 0.0001(11) -0.0007(11) 0.0024(11)
C26 0.0231(15) 0.0273(16) 0.0168(13) 0.0016(11) 0.0005(12) 0.0007(12)
C27 0.0277(16) 0.0260(16) 0.0225(14) 0.0011(12) 0.0030(12) -0.0053(12)
C28 0.0273(15) 0.0220(15) 0.0234(14) -0.0036(12) 0.0025(12) -0.0074(12)
C29 0.0181(14) 0.0266(16) 0.0171(13) -0.0021(11) 0.0031(11) -0.0008(11)
C30 0.0135(12) 0.0184(14) 0.0195(13) 0.0022(11) 0.0006(11) -0.0007(10)
C31 0.045(2) 0.0330(18) 0.0247(16) 0.0034(13) 0.0018(14) -0.0160(15)
C32 0.061(3) 0.111(4) 0.055(3) 0.025(3) -0.004(2) -0.057(3)
C33 0.076(3) 0.048(2) 0.0355(19) 0.0107(17) 0.0062(19) -0.032(2)
C34 0.137(5) 0.033(2) 0.083(3) 0.009(2) 0.053(3) -0.011(3)
C35 0.0232(15) 0.0260(16) 0.0188(14) -0.0043(12) 0.0022(12) -0.0089(12)
C36 0.0230(15) 0.0431(19) 0.0197(14) -0.0066(13) -0.0021(12) 0.0013(13)
C37 0.0273(16) 0.0319(17) 0.0178(14) -0.0017(12) 0.0032(12) 0.0026(13)
C38 0.056(2) 0.041(2) 0.0260(17) -0.0119(14) 0.0125(16) -0.0245(17)
O2 0.0180(9) 0.0202(10) 0.0143(9) -0.0002(7) -0.0003(8) -0.0014(8)
C39 0.216(11) 0.091(6) 0.210(11) -0.012(6) 0.075(9) 0.007(6)
C40 0.152(10) 0.210(11) 0.307(16) -0.177(12) 0.075(10) -0.049(8)
C41 0.144(8) 0.165(8) 0.323(17) 0.162(10) 0.126(11) 0.044(6)

loop_
_atom_type_symbol
_atom_type_description
_atom_type_scat_dispersion_real
_atom_type_scat_dispersion_imag
_atom_type_scat_source
C C 0.0033 0.0016 'International Tables Vol C Tables 4.2.6.8 and 6.1.1.4'
H H 0.0000 0.0000 'International Tables Vol C Tables 4.2.6.8 and 6.1.1.4'
O O 0.0106 0.0060 'International Tables Vol C Tables 4.2.6.8 and 6.1.1.4'
S S 0.1246 0.1234 'International Tables Vol C Tables 4.2.6.8 and 6.1.1.4'
Ti Ti 0.2776 0.4457 'International Tables Vol C Tables 4.2.6.8 and 6.1.1.4'
Cl Cl 0.1484 0.1585 'International Tables Vol C Tables 4.2.6.8 and 6.1.1.4'

loop_
_geom_angle_atom_site_label_1
_geom_angle_atom_site_label_2
_geom_angle_atom_site_label_3
_geom_angle
_geom_angle_site_symmetry_1
_geom_angle_site_symmetry_3
O2 Ti1 O1 167.49(8) . .
O2 Ti1 Cl1 94.98(6) . 2_554
O1 Ti1 Cl1 92.45(6) . 2_554
O2 Ti1 Cl1 93.18(5) . .
O1 Ti1 Cl1 95.36(6) . .
Cl1 Ti1 Cl1 100.44(3) 2_554 .
O2 Ti1 S1 88.33(6) . .
O1 Ti1 S1 82.72(6) . .
Cl1 Ti1 S1 169.94(3) 2_554 .
Cl1 Ti1 S1 88.83(3) . .
O2 Ti1 S2 82.76(5) . .
O1 Ti1 S2 87.12(6) . .
Cl1 Ti1 S2 90.54(3) 2_554 .
Cl1 Ti1 S2 168.61(3) . .
S1 Ti1 S2 80.44(3) . .
O2 Ti1 Ti1 97.83(5) . 2_554
O1 Ti1 Ti1 94.66(5) . 2_554
Cl1 Ti1 Ti1 50.33(2) 2_554 2_554
Cl1 Ti1 Ti1 50.140(19) . 2_554
S1 Ti1 Ti1 138.63(3) . 2_554
S2 Ti1 Ti1 140.85(3) . 2_554
Ti1 Cl1 Ti1 79.53(3) 2_554 .
C9 S1 C1 102.33(13) . .
C9 S1 Ti1 98.77(9) . .
C1 S1 Ti1 102.16(9) . .
C8 C1 C2 115.6(2) . .
C8 C1 S1 110.12(18) . .
C2 C1 S1 104.96(18) . .
C3 C2 C1 117.5(2) . .
C3 C2 S2 111.29(19) . .
C1 C2 S2 105.66(18) . .
C24 S2 C2 103.49(13) . .
C24 S2 Ti1 98.77(9) . .
C2 S2 Ti1 101.54(9) . .
C4 C3 C2 117.7(2) . .
C3 C4 C5 116.3(2) . .
C4 C5 C6 115.0(3) . .
C7 C6 C5 115.0(3) . .
C8 C7 C6 118.0(3) . .
C7 C8 C1 115.2(2) . .
C10 C9 S1 114.52(19) . .
C11 C10 C15 120.9(3) . .
C11 C10 C9 118.8(2) . .
C15 C10 C9 120.3(2) . .
C12 C11 C10 121.0(3) . .
C11 C12 C13 117.1(2) . .
C11 C12 C16 123.2(3) . .
C13 C12 C16 119.7(3) . .
C14 C13 C12 124.6(3) . .
C13 C14 C15 116.7(2) . .
C13 C14 C20 120.5(2) . .
C15 C14 C20 122.7(2) . .
O1 C15 C10 118.3(2) . .
O1 C15 C14 122.1(2) . .
C10 C15 C14 119.6(2) . .
C12 C16 C17 109.9(3) . .
C12 C16 C18 112.0(3) . .
C17 C16 C18 107.8(3) . .
C12 C16 C19 108.5(2) . .
C17 C16 C19 109.5(3) . .
C18 C16 C19 109.1(3) . .
C21 C20 C14 112.6(2) . .
C21 C20 C22 107.5(2) . .
C14 C20 C22 111.1(2) . .
C21 C20 C23 107.5(2) . .
C14 C20 C23 109.5(2) . .
C22 C20 C23 108.5(2) . .
C15 O1 Ti1 147.74(17) . .
C25 C24 S2 114.54(18) . .
C26 C25 C30 120.4(2) . .
C26 C25 C24 119.1(2) . .
C30 C25 C24 120.6(2) . .
C27 C26 C25 121.7(2) . .
C26 C27 C28 116.7(3) . .
C26 C27 C31 123.1(3) . .
C28 C27 C31 120.1(3) . .
C29 C28 C27 124.3(3) . .
C28 C29 C30 117.4(2) . .
C28 C29 C35 121.0(2) . .
C30 C29 C35 121.6(2) . .
O2 C30 C25 118.2(2) . .
O2 C30 C29 122.3(2) . .
C25 C30 C29 119.5(2) . .
C33 C31 C32 109.3(3) . .
C33 C31 C27 112.6(3) . .
C32 C31 C27 109.4(3) . .
C33 C31 C34 107.6(3) . .
C32 C31 C34 108.3(4) . .
C27 C31 C34 109.5(3) . .
C36 C35 C38 107.3(3) . .
C36 C35 C37 109.4(2) . .
C38 C35 C37 107.5(2) . .
C36 C35 C29 110.2(2) . .
C38 C35 C29 111.7(2) . .
C37 C35 C29 110.7(2) . .
C30 O2 Ti1 147.57(16) . .
C41 C40 C39 115.8(9) . .
C40 C41 C41 118.2(10) . 2_655

loop_
_geom_bond_atom_site_label_1
_geom_bond_atom_site_label_2
_geom_bond_distance
_geom_bond_site_symmetry_2
Ti1 O2 1.8888(18) .
Ti1 O1 1.8932(18) .
Ti1 Cl1 2.4504(8) 2_554
Ti1 Cl1 2.4572(8) .
Ti1 S1 2.5618(9) .
Ti1 S2 2.5730(8) .
Ti1 Ti1 3.1391(10) 2_554
Cl1 Ti1 2.4504(8) 2_554
S1 C9 1.831(3) .
S1 C1 1.836(3) .
C1 C8 1.541(4) .
C1 C2 1.542(4) .
C2 C3 1.538(4) .
C2 S2 1.836(3) .
S2 C24 1.826(3) .
C3 C4 1.528(4) .
C4 C5 1.530(4) .
C5 C6 1.537(4) .
C6 C7 1.533(4) .
C7 C8 1.527(4) .
C9 C10 1.502(4) .
C10 C11 1.391(4) .
C10 C15 1.405(4) .
C11 C12 1.387(4) .
C12 C13 1.397(4) .
C12 C16 1.530(4) .
C13 C14 1.394(4) .
C14 C15 1.419(4) .
C14 C20 1.535(4) .
C15 O1 1.345(3) .
C16 C17 1.531(4) .
C16 C18 1.538(4) .
C16 C19 1.542(4) .
C20 C21 1.535(4) .
C20 C22 1.536(4) .
C20 C23 1.541(4) .
C24 C25 1.500(4) .
C25 C26 1.393(4) .
C25 C30 1.408(4) .
C26 C27 1.385(4) .
C27 C28 1.403(4) .
C27 C31 1.532(4) .
C28 C29 1.390(4) .
C29 C30 1.417(4) .
C29 C35 1.548(4) .
C30 O2 1.346(3) .
C31 C33 1.509(4) .
C31 C32 1.519(5) .
C31 C34 1.534(5) .
C35 C36 1.532(4) .
C35 C38 1.532(4) .
C35 C37 1.535(4) .
C39 C40 1.481(12) .
C40 C41 1.410(14) .
C41 C41 1.58(2) 2_655

loop_
_geom_torsion_atom_site_label_1
_geom_torsion_atom_site_label_2
_geom_torsion_atom_site_label_3
_geom_torsion_atom_site_label_4
_geom_torsion
_geom_torsion_site_symmetry_1
_geom_torsion_site_symmetry_4
O2 Ti1 Cl1 Ti1 97.55(6) . 2_554
O1 Ti1 Cl1 Ti1 -91.60(6) . 2_554
Cl1 Ti1 Cl1 Ti1 1.89(4) 2_554 2_554
S1 Ti1 Cl1 Ti1 -174.18(2) . 2_554
S2 Ti1 Cl1 Ti1 166.24(14) . 2_554
O2 Ti1 S1 C9 155.97(10) . .
O1 Ti1 S1 C9 -32.80(10) . .
Cl1 Ti1 S1 C9 -94.56(19) 2_554 .
Cl1 Ti1 S1 C9 62.75(9) . .
S2 Ti1 S1 C9 -121.09(9) . .
Ti1 Ti1 S1 C9 55.99(9) 2_554 .
O2 Ti1 S1 C1 -99.30(11) . .
O1 Ti1 S1 C1 71.93(11) . .
Cl1 Ti1 S1 C1 10.2(2) 2_554 .
Cl1 Ti1 S1 C1 167.49(10) . .
S2 Ti1 S1 C1 -16.36(10) . .
Ti1 Ti1 S1 C1 160.72(9) 2_554 .
C9 S1 C1 C8 -78.2(2) . .
Ti1 S1 C1 C8 179.84(18) . .
C9 S1 C1 C2 156.67(18) . .
Ti1 S1 C1 C2 54.74(18) . .
C8 C1 C2 C3 38.3(3) . .
S1 C1 C2 C3 159.8(2) . .
C8 C1 C2 S2 163.10(19) . .
S1 C1 C2 S2 -75.35(18) . .
C3 C2 S2 C24 -74.3(2) . .
C1 C2 S2 C24 157.04(17) . .
C3 C2 S2 Ti1 -176.41(18) . .
C1 C2 S2 Ti1 54.97(17) . .
O2 Ti1 S2 C24 -32.46(10) . .
O1 Ti1 S2 C24 154.91(10) . .
Cl1 Ti1 S2 C24 62.49(9) 2_554 .
Cl1 Ti1 S2 C24 -102.13(17) . .
S1 Ti1 S2 C24 -121.99(9) . .
Ti1 Ti1 S2 C24 61.07(9) 2_554 .
O2 Ti1 S2 C2 73.34(11) . .
O1 Ti1 S2 C2 -99.28(11) . .
Cl1 Ti1 S2 C2 168.30(9) 2_554 .
Cl1 Ti1 S2 C2 3.68(19) . .
S1 Ti1 S2 C2 -16.18(9) . .
Ti1 Ti1 S2 C2 166.87(9) 2_554 .
C1 C2 C3 C4 67.7(3) . .
S2 C2 C3 C4 -54.3(3) . .
C2 C3 C4 C5 -59.6(4) . .
C3 C4 C5 C6 -50.8(3) . .
C4 C5 C6 C7 102.6(3) . .
C5 C6 C7 C8 -65.6(4) . .
C6 C7 C8 C1 69.3(4) . .
C2 C1 C8 C7 -100.6(3) . .
S1 C1 C8 C7 140.7(2) . .
C1 S1 C9 C10 -38.1(2) . .
Ti1 S1 C9 C10 66.5(2) . .
S1 C9 C10 C11 123.0(2) . .
S1 C9 C10 C15 -54.9(3) . .
C15 C10 C11 C12 -1.9(4) . .
C9 C10 C11 C12 -179.8(2) . .
C10 C11 C12 C13 -0.3(4) . .
C10 C11 C12 C16 179.3(3) . .
C11 C12 C13 C14 1.3(4) . .
C16 C12 C13 C14 -178.2(3) . .
C12 C13 C14 C15 -0.2(4) . .
C12 C13 C14 C20 178.6(3) . .
C11 C10 C15 O1 -176.9(2) . .
C9 C10 C15 O1 0.9(4) . .
C11 C10 C15 C14 3.0(4) . .
C9 C10 C15 C14 -179.1(2) . .
C13 C14 C15 O1 178.0(2) . .
C20 C14 C15 O1 -0.8(4) . .
C13 C14 C15 C10 -2.0(4) . .
C20 C14 C15 C10 179.2(2) . .
C11 C12 C16 C17 -126.3(3) . .
C13 C12 C16 C17 53.2(4) . .
C11 C12 C16 C18 -6.5(4) . .
C13 C12 C16 C18 173.0(3) . .
C11 C12 C16 C19 114.0(3) . .
C13 C12 C16 C19 -66.5(3) . .
C13 C14 C20 C21 1.2(4) . .
C15 C14 C20 C21 -180.0(2) . .
C13 C14 C20 C22 121.9(3) . .
C15 C14 C20 C22 -59.3(3) . .
C13 C14 C20 C23 -118.2(3) . .
C15 C14 C20 C23 60.5(3) . .
C10 C15 O1 Ti1 37.1(4) . .
C14 C15 O1 Ti1 -142.8(2) . .
O2 Ti1 O1 C15 31.9(5) . .
Cl1 Ti1 O1 C15 158.4(3) 2_554 .
Cl1 Ti1 O1 C15 -100.9(3) . .
S1 Ti1 O1 C15 -12.8(3) . .
S2 Ti1 O1 C15 67.9(3) . .
Ti1 Ti1 O1 C15 -151.3(3) 2_554 .
C2 S2 C24 C25 -38.1(2) . .
Ti1 S2 C24 C25 66.11(19) . .
S2 C24 C25 C26 124.2(2) . .
S2 C24 C25 C30 -54.7(3) . .
C30 C25 C26 C27 -1.0(4) . .
C24 C25 C26 C27 -179.9(3) . .
C25 C26 C27 C28 -0.2(4) . .
C25 C26 C27 C31 179.2(3) . .
C26 C27 C28 C29 0.4(4) . .
C31 C27 C28 C29 -178.9(3) . .
C27 C28 C29 C30 0.5(4) . .
C27 C28 C29 C35 179.3(3) . .
C26 C25 C30 O2 -178.4(2) . .
C24 C25 C30 O2 0.5(4) . .
C26 C25 C30 C29 1.9(4) . .
C24 C25 C30 C29 -179.3(2) . .
C28 C29 C30 O2 178.6(2) . .
C35 C29 C30 O2 -0.2(4) . .
C28 C29 C30 C25 -1.6(4) . .
C35 C29 C30 C25 179.6(2) . .
C26 C27 C31 C33 6.1(5) . .
C28 C27 C31 C33 -174.5(3) . .
C26 C27 C31 C32 -115.6(4) . .
C28 C27 C31 C32 63.7(4) . .
C26 C27 C31 C34 125.8(4) . .
C28 C27 C31 C34 -54.8(4) . .
C28 C29 C35 C36 -118.8(3) . .
C30 C29 C35 C36 60.0(3) . .
C28 C29 C35 C38 0.4(4) . .
C30 C29 C35 C38 179.2(3) . .
C28 C29 C35 C37 120.1(3) . .
C30 C29 C35 C37 -61.1(3) . .
C25 C30 O2 Ti1 38.2(4) . .
C29 C30 O2 Ti1 -142.1(3) . .
O1 Ti1 O2 C30 22.5(6) . .
Cl1 Ti1 O2 C30 -103.7(3) 2_554 .
Cl1 Ti1 O2 C30 155.5(3) . .
S1 Ti1 O2 C30 66.8(3) . .
S2 Ti1 O2 C30 -13.8(3) . .
Ti1 Ti1 O2 C30 -154.3(3) 2_554 .
C39 C40 C41 C41 172.0(6) . 2_655
